data_4135290
loop_
_publ_author_name
'Ni, Hangcheng'
'Lu, Zhenpin'
'Xie, Zuowei'

_publ_section_title
;
 Transition-Metal-Free Cross-Coupling Reaction of Iodocarboranes with
 Terminal Alkynes Enabled by UV Light: Synthesis of
 1-Alkynyl-<i>o</i>-Carboranes and Carborane-Fused Cyclics.
;
_journal_issue 43
_journal_name_full 'Journal of the American Chemical Society'
_journal_page_first 18661
_journal_page_last 18667
_journal_paper_doi 10.1021/jacs.0c08652
_journal_volume 142
_journal_year 2020
_chemical_formula_sum 'C28 H50 B20'
_chemical_formula_weight 602.88
_space_group_crystal_system monoclinic
_space_group_IT_number 15
_space_group_name_Hall '-C 2yc'
_space_group_name_H-M_alt 'C 1 2/c 1'
_atom_sites_solution_hydrogens geom
_audit_creation_method SHELXL-2014/6
_cell_angle_alpha 90
_cell_angle_beta 102.0043(15)
_cell_angle_gamma 90
_cell_formula_units_Z 8
_cell_length_a 30.0485(14)
_cell_length_b 10.8314(5)
_cell_length_c 23.7342(11)
_cell_measurement_reflns_used 391
_cell_measurement_temperature 296(2)
_cell_measurement_theta_max 15
_cell_measurement_theta_min 15
_cell_volume 7555.8(6)
_computing_cell_refinement 'BRUKER D8VENTURE DIFFRACTOMETER'
_computing_data_collection 'BRUKER D8VENTURE DIFFRACTOMETER'
_computing_data_reduction 'BRUKER D8VENTURE DIFFRACTOMETER'
_computing_molecular_graphics 'BRUKER SHELXTL'
_computing_publication_material 'BRUKER SHELXTL'
_computing_structure_refinement 'SHELXL-2014/6 (Sheldrick, 2014)'
_diffrn_ambient_temperature 296(2)
_diffrn_measured_fraction_theta_full 0.998
_diffrn_measured_fraction_theta_max 0.998
_diffrn_measurement_device_type 'BRUKER D8VENTURE DIFFRACTOMETER'
_diffrn_measurement_method 'PHI & OMEGA SCAN'
_diffrn_radiation_type MoK\a
_diffrn_radiation_wavelength 0.71073
_diffrn_reflns_av_R_equivalents 0.0672
_diffrn_reflns_av_unetI/netI 0.0320
_diffrn_reflns_Laue_measured_fraction_full 0.998
_diffrn_reflns_Laue_measured_fraction_max 0.998
_diffrn_reflns_limit_h_max 36
_diffrn_reflns_limit_h_min -36
_diffrn_reflns_limit_k_max 12
_diffrn_reflns_limit_k_min -12
_diffrn_reflns_limit_l_max 28
_diffrn_reflns_limit_l_min -28
_diffrn_reflns_number 90754
_diffrn_reflns_point_group_measured_fraction_full 0.998
_diffrn_reflns_point_group_measured_fraction_max 0.998
_diffrn_reflns_theta_full 25.242
_diffrn_reflns_theta_max 25.250
_diffrn_reflns_theta_min 2.129
_exptl_absorpt_coefficient_mu 0.051
_exptl_absorpt_correction_T_max 0.7456
_exptl_absorpt_correction_T_min 0.6474
_exptl_absorpt_correction_type multi-scan
_exptl_crystal_colour colourless
_exptl_crystal_density_diffrn 1.060
_exptl_crystal_description block
_exptl_crystal_F_000 2544
_exptl_crystal_size_max 0.400
_exptl_crystal_size_mid 0.300
_exptl_crystal_size_min 0.200
_refine_diff_density_max 0.513
_refine_diff_density_min -0.263
_refine_diff_density_rms 0.048
_refine_ls_extinction_method none
_refine_ls_goodness_of_fit_ref 1.031
_refine_ls_hydrogen_treatment constr
_refine_ls_matrix_type full
_refine_ls_number_parameters 433
_refine_ls_number_reflns 6821
_refine_ls_number_restraints 0
_refine_ls_restrained_S_all 1.031
_refine_ls_R_factor_all 0.1013
_refine_ls_R_factor_gt 0.0657
_refine_ls_shift/su_max 0.005
_refine_ls_shift/su_mean 0.001
_refine_ls_structure_factor_coef Fsqd
_refine_ls_weighting_details 'w=1/[\s^2^(Fo^2^)+(0.1047P)^2^+6.4402P] where P=(Fo^2^+2Fc^2^)/3'
_refine_ls_weighting_scheme calc
_refine_ls_wR_factor_gt 0.1756
_refine_ls_wR_factor_ref 0.2060
_reflns_Friedel_coverage 0.000
_reflns_number_gt 4585
_reflns_number_total 6821
_reflns_threshold_expression 'I > 2\s(I)'
_cod_data_source_file 15Ba.cif
_cod_data_source_block 15Ba
_cod_depositor_comments 'Adding full bibliography for 4135283--4135293.cif.'
_cod_original_sg_symbol_H-M 'C 2/c'
_cod_database_code 4135290
_shelx_space_group_comment
;
The symmetry employed for this shelxl refinement is uniquely defined
by the following loop, which should always be used as a source of
symmetry information in preference to the above space-group names.
They are only intended as comments.
;
_shelx_estimated_absorpt_t_min 0.980
_shelx_estimated_absorpt_t_max 0.990
_shelxl_version_number 2014/6

loop_
_space_group_symop_operation_xyz
'x, y, z'
'-x, y, -z+1/2'
'x+1/2, y+1/2, z'
'-x+1/2, y+1/2, -z+1/2'
'-x, -y, -z'
'x, -y, z-1/2'
'-x+1/2, -y+1/2, -z'
'x+1/2, -y+1/2, z-1/2'

loop_
_atom_site_label
_atom_site_type_symbol
_atom_site_fract_x
_atom_site_fract_y
_atom_site_fract_z
_atom_site_U_iso_or_equiv
_atom_site_adp_type
_atom_site_occupancy
_atom_site_site_symmetry_order
_atom_site_calc_flag
_atom_site_refinement_flags_posn
_atom_site_refinement_flags_adp
_atom_site_refinement_flags_occupancy
_atom_site_disorder_assembly
_atom_site_disorder_group
C1 C 0.21844(9) 0.0750(2) 0.29144(10) 0.0524(6) Uani 1 1 d . . . . .
C2 C 0.18959(8) 0.08200(19) 0.22514(10) 0.0446(5) Uani 1 1 d . . . . .
C11 C 0.26611(8) 0.0741(2) 0.28496(11) 0.0544(6) Uani 1 1 d . . . . .
H11A H 0.2907 0.0710 0.3160 0.065 Uiso 1 1 calc R U . . .
C12 C 0.27066(8) 0.0782(2) 0.23064(10) 0.0445(5) Uani 1 1 d . . . . .
C13 C 0.31418(8) 0.0781(2) 0.20975(10) 0.0531(6) Uani 1 1 d . . . . .
H13A H 0.3157 0.1534 0.1881 0.064 Uiso 1 1 calc R U . . .
H13B H 0.3135 0.0095 0.1833 0.064 Uiso 1 1 calc R U . . .
C14 C 0.35676(9) 0.0685(3) 0.25555(12) 0.0685(8) Uani 1 1 d . . . . .
H14A H 0.3555 -0.0068 0.2773 0.082 Uiso 1 1 calc R U . . .
H14B H 0.3578 0.1374 0.2819 0.082 Uiso 1 1 calc R U . . .
C15 C 0.39996(10) 0.0678(3) 0.23237(14) 0.0797(9) Uani 1 1 d . . . . .
H15A H 0.3981 0.0025 0.2040 0.096 Uiso 1 1 calc R U . . .
H15B H 0.4025 0.1456 0.2131 0.096 Uiso 1 1 calc R U . . .
C16 C 0.44127(13) 0.0493(9) 0.2778(2) 0.244(5) Uani 1 1 d . . . . .
H16A H 0.4676 0.0496 0.2609 0.366 Uiso 1 1 calc R U . . .
H16B H 0.4437 0.1147 0.3056 0.366 Uiso 1 1 calc R U . . .
H16C H 0.4393 -0.0285 0.2965 0.366 Uiso 1 1 calc R U . . .
C17 C 0.22517(8) 0.08433(19) 0.18615(10) 0.0425(5) Uani 1 1 d . . . . .
C18 C 0.22263(8) 0.20264(19) 0.15138(10) 0.0445(5) Uani 1 1 d . . . . .
H18A H 0.2236 0.2770 0.1712 0.053 Uiso 1 1 calc R U . . .
C19 C 0.21912(8) 0.2078(2) 0.09564(10) 0.0447(5) Uani 1 1 d . . . . .
H19A H 0.2192 0.2854 0.0789 0.054 Uiso 1 1 calc R U . . .
C20 C 0.21491(8) 0.0978(2) 0.05701(10) 0.0471(6) Uani 1 1 d . . . . .
H20A H 0.2412 0.0977 0.0386 0.057 Uiso 1 1 calc R U . . .
C21 C 0.21607(8) -0.0190(2) 0.09020(10) 0.0507(6) Uani 1 1 d . . . . .
H21A H 0.2138 -0.0927 0.0697 0.061 Uiso 1 1 calc R U . . .
C22 C 0.22006(8) -0.0258(2) 0.14609(10) 0.0488(6) Uani 1 1 d . . . . .
H22A H 0.2197 -0.1039 0.1623 0.059 Uiso 1 1 calc R U . . .
C31 C 0.07700(9) 0.5478(2) -0.04153(11) 0.0557(6) Uani 1 1 d . . . . .
C32 C 0.11808(8) 0.4659(2) -0.00381(9) 0.0458(6) Uani 1 1 d . . . . .
C41 C 0.05179(9) 0.4565(3) -0.08267(12) 0.0642(7) Uani 1 1 d . . . . .
H41A H 0.0260 0.4766 -0.1103 0.077 Uiso 1 1 calc R U . . .
C42 C 0.06922(9) 0.3439(2) -0.07656(10) 0.0563(6) Uani 1 1 d . . . . .
C43 C 0.05199(11) 0.2327(3) -0.11251(13) 0.0737(8) Uani 1 1 d . . . . .
H43A H 0.0356 0.2613 -0.1498 0.088 Uiso 1 1 calc R U . . .
H43B H 0.0780 0.1860 -0.1189 0.088 Uiso 1 1 calc R U . . .
C44 C 0.02184(13) 0.1475(3) -0.08868(16) 0.0952(11) Uani 1 1 d . . . . .
H44A H -0.0034 0.1946 -0.0802 0.114 Uiso 1 1 calc R U . . .
H44B H 0.0387 0.1142 -0.0526 0.114 Uiso 1 1 calc R U . . .
C45 C 0.00286(15) 0.0404(4) -0.1281(2) 0.1239(16) Uani 1 1 d . . . . .
H45A H -0.0181 0.0723 -0.1616 0.149 Uiso 1 1 calc R U . . .
H45B H 0.0276 -0.0001 -0.1413 0.149 Uiso 1 1 calc R U . . .
C46 C -0.02119(17) -0.0518(5) -0.0989(2) 0.1455(19) Uani 1 1 d . . . . .
H46A H -0.0325 -0.1172 -0.1253 0.218 Uiso 1 1 calc R U . . .
H46B H -0.0005 -0.0850 -0.0661 0.218 Uiso 1 1 calc R U . . .
H46C H -0.0462 -0.0126 -0.0865 0.218 Uiso 1 1 calc R U . . .
C47 C 0.11237(8) 0.3322(2) -0.02812(9) 0.0466(6) Uani 1 1 d . . . . .
C48 C 0.10558(8) 0.2405(2) 0.01748(10) 0.0480(6) Uani 1 1 d . . . . .
H48A H 0.0818 0.2548 0.0363 0.058 Uiso 1 1 calc R U . . .
C49 C 0.13087(8) 0.1421(2) 0.03239(10) 0.0488(6) Uani 1 1 d . . . . .
H49A H 0.1231 0.0901 0.0600 0.059 Uiso 1 1 calc R U . . .
C50 C 0.17112(8) 0.1079(2) 0.00825(10) 0.0482(6) Uani 1 1 d . . . . .
H50A H 0.1653 0.0265 -0.0098 0.058 Uiso 1 1 calc R U . . .
C51 C 0.17773(9) 0.1972(2) -0.03702(10) 0.0528(6) Uani 1 1 d . . . . .
H51A H 0.2016 0.1824 -0.0555 0.063 Uiso 1 1 calc R U . . .
C52 C 0.15258(9) 0.2950(2) -0.05292(10) 0.0525(6) Uani 1 1 d . . . . .
H52A H 0.1601 0.3448 -0.0815 0.063 Uiso 1 1 calc R U . . .
B3 B 0.18959(11) -0.0553(3) 0.26245(14) 0.0593(8) Uani 1 1 d . . . . .
H3 H 0.2056 -0.1415 0.2523 0.071 Uiso 1 1 calc R U . . .
B4 B 0.19142(13) -0.0108(3) 0.33394(16) 0.0722(10) Uani 1 1 d . . . . .
H4 H 0.2088 -0.0674 0.3704 0.087 Uiso 1 1 calc R U . . .
B5 B 0.19234(12) 0.1532(3) 0.33813(15) 0.0669(9) Uani 1 1 d . . . . .
H5 H 0.2101 0.2020 0.3770 0.080 Uiso 1 1 calc R U . . .
B6 B 0.19103(11) 0.2116(3) 0.26831(13) 0.0542(7) Uani 1 1 d . . . . .
H6 H 0.2080 0.2990 0.2619 0.065 Uiso 1 1 calc R U . . .
B7 B 0.13983(10) 0.0011(3) 0.21735(16) 0.0626(8) Uani 1 1 d . . . . .
H7 H 0.1234 -0.0475 0.1778 0.075 Uiso 1 1 calc R U . . .
B8 B 0.13966(13) -0.0559(3) 0.28770(18) 0.0761(10) Uani 1 1 d . . . . .
H8 H 0.1223 -0.1424 0.2943 0.091 Uiso 1 1 calc R U . . .
B9 B 0.14076(12) 0.0709(3) 0.33473(17) 0.0744(10) Uani 1 1 d . . . . .
H9 H 0.1243 0.0665 0.3720 0.089 Uiso 1 1 calc R U . . .
B10 B 0.14077(12) 0.2081(3) 0.29378(16) 0.0673(9) Uani 1 1 d . . . . .
H10 H 0.1241 0.2930 0.3043 0.081 Uiso 1 1 calc R U . . .
B11 B 0.14081(10) 0.1652(3) 0.22099(15) 0.0593(8) Uani 1 1 d . . . . .
H11 H 0.1251 0.2219 0.1837 0.071 Uiso 1 1 calc R U . . .
B12 B 0.10871(12) 0.0794(3) 0.26260(18) 0.0736(10) Uani 1 1 d . . . . .
H12 H 0.0713 0.0811 0.2528 0.088 Uiso 1 1 calc R U . . .
B33 B 0.13103(10) 0.5728(3) -0.05288(13) 0.0562(7) Uani 1 1 d . . . . .
H33 H 0.1426 0.5496 -0.0926 0.067 Uiso 1 1 calc R U . . .
B34 B 0.09361(12) 0.6956(3) -0.05094(15) 0.0670(9) Uani 1 1 d . . . . .
H34 H 0.0806 0.7521 -0.0893 0.080 Uiso 1 1 calc R U . . .
B35 B 0.05882(12) 0.6597(3) -0.00112(16) 0.0695(9) Uani 1 1 d . . . . .
H35 H 0.0236 0.6931 -0.0075 0.083 Uiso 1 1 calc R U . . .
B36 B 0.07456(11) 0.5133(3) 0.02888(13) 0.0571(7) Uani 1 1 d . . . . .
H36 H 0.0495 0.4518 0.0422 0.069 Uiso 1 1 calc R U . . .
B37 B 0.16647(11) 0.5520(3) 0.01596(12) 0.0545(7) Uani 1 1 d . . . . .
H37 H 0.2012 0.5150 0.0212 0.065 Uiso 1 1 calc R U . . .
B38 B 0.15100(12) 0.7024(3) -0.01249(14) 0.0657(9) Uani 1 1 d . . . . .
H38 H 0.1760 0.7652 -0.0252 0.079 Uiso 1 1 calc R U . . .
B39 B 0.10673(13) 0.7578(3) 0.01939(15) 0.0715(9) Uani 1 1 d . . . . .
H39 H 0.1028 0.8570 0.0271 0.086 Uiso 1 1 calc R U . . .
B40 B 0.09506(12) 0.6441(3) 0.06845(15) 0.0680(9) Uani 1 1 d . . . . .
H40 H 0.0837 0.6695 0.1081 0.082 Uiso 1 1 calc R U . . .
B41 B 0.13162(11) 0.5156(3) 0.06586(12) 0.0544(7) Uani 1 1 d . . . . .
H41 H 0.1439 0.4550 0.1030 0.065 Uiso 1 1 calc R U . . .
B42 B 0.15165(12) 0.6685(3) 0.06122(14) 0.0658(9) Uani 1 1 d . . . . .
H42 H 0.1771 0.7091 0.0964 0.079 Uiso 1 1 calc R U . . .

loop_
_atom_site_aniso_label
_atom_site_aniso_U_11
_atom_site_aniso_U_22
_atom_site_aniso_U_33
_atom_site_aniso_U_23
_atom_site_aniso_U_13
_atom_site_aniso_U_12
C1 0.0572(15) 0.0556(15) 0.0471(14) 0.0062(11) 0.0168(11) 0.0026(11)
C2 0.0492(13) 0.0334(11) 0.0515(14) 0.0024(10) 0.0114(11) -0.0009(9)
C11 0.0479(14) 0.0709(17) 0.0438(14) 0.0041(12) 0.0080(11) 0.0028(12)
C12 0.0461(13) 0.0441(12) 0.0427(13) 0.0010(10) 0.0076(10) -0.0015(10)
C13 0.0536(14) 0.0577(15) 0.0504(14) 0.0008(11) 0.0162(12) -0.0014(12)
C14 0.0486(15) 0.100(2) 0.0586(17) -0.0116(15) 0.0142(13) -0.0017(14)
C15 0.0548(17) 0.103(2) 0.087(2) -0.0180(18) 0.0268(16) -0.0042(16)
C16 0.045(2) 0.564(15) 0.120(4) -0.071(6) 0.012(2) 0.021(4)
C17 0.0482(13) 0.0343(11) 0.0444(13) -0.0007(9) 0.0084(10) -0.0027(9)
C18 0.0548(14) 0.0333(11) 0.0437(13) -0.0033(9) 0.0061(10) -0.0073(10)
C19 0.0514(13) 0.0370(12) 0.0449(13) -0.0003(10) 0.0082(10) -0.0075(10)
C20 0.0522(14) 0.0462(13) 0.0442(13) -0.0050(10) 0.0129(11) -0.0025(10)
C21 0.0608(15) 0.0381(12) 0.0521(15) -0.0091(10) 0.0094(12) 0.0010(11)
C22 0.0573(15) 0.0337(12) 0.0534(15) -0.0007(10) 0.0072(11) 0.0007(10)
C31 0.0576(15) 0.0503(14) 0.0566(15) 0.0075(12) 0.0060(12) -0.0015(11)
C32 0.0518(14) 0.0471(13) 0.0395(12) 0.0047(10) 0.0117(10) -0.0059(10)
C41 0.0605(17) 0.0649(18) 0.0587(16) 0.0033(13) -0.0069(13) -0.0066(13)
C42 0.0620(16) 0.0595(16) 0.0447(14) -0.0014(12) 0.0046(12) -0.0128(13)
C43 0.081(2) 0.0732(19) 0.0643(18) -0.0131(15) 0.0084(15) -0.0220(16)
C44 0.093(2) 0.089(2) 0.104(3) -0.022(2) 0.019(2) -0.025(2)
C45 0.112(3) 0.108(3) 0.151(4) -0.043(3) 0.026(3) -0.049(3)
C46 0.129(4) 0.118(4) 0.177(5) -0.003(3) 0.003(4) -0.047(3)
C47 0.0551(14) 0.0454(13) 0.0406(12) 0.0001(10) 0.0127(11) -0.0068(10)
C48 0.0519(14) 0.0473(13) 0.0466(13) -0.0009(10) 0.0147(11) -0.0098(11)
C49 0.0538(14) 0.0471(13) 0.0451(13) 0.0000(11) 0.0095(11) -0.0134(11)
C50 0.0581(15) 0.0447(13) 0.0417(13) -0.0090(10) 0.0100(11) -0.0045(11)
C51 0.0635(15) 0.0592(15) 0.0384(13) -0.0111(11) 0.0167(11) -0.0044(13)
C52 0.0694(16) 0.0540(14) 0.0371(13) -0.0009(11) 0.0177(12) -0.0073(12)
B3 0.0667(19) 0.0385(15) 0.079(2) 0.0134(14) 0.0299(17) 0.0041(13)
B4 0.083(2) 0.071(2) 0.074(2) 0.0249(18) 0.0432(19) 0.0133(18)
B5 0.077(2) 0.072(2) 0.0610(19) 0.0000(16) 0.0356(17) 0.0007(17)
B6 0.0685(19) 0.0416(14) 0.0562(17) -0.0037(13) 0.0214(15) -0.0021(13)
B7 0.0512(17) 0.0465(16) 0.093(2) -0.0043(15) 0.0210(16) -0.0066(13)
B8 0.080(2) 0.0497(18) 0.112(3) 0.0107(18) 0.052(2) -0.0054(16)
B9 0.077(2) 0.065(2) 0.096(3) 0.0088(18) 0.049(2) 0.0060(17)
B10 0.071(2) 0.0527(17) 0.087(2) -0.0022(16) 0.0356(18) 0.0058(15)
B11 0.0528(17) 0.0445(16) 0.081(2) 0.0011(14) 0.0157(15) 0.0058(13)
B12 0.060(2) 0.059(2) 0.110(3) -0.0015(18) 0.036(2) -0.0012(15)
B33 0.0648(19) 0.0566(17) 0.0487(16) 0.0104(13) 0.0149(14) -0.0117(14)
B34 0.084(2) 0.0481(17) 0.068(2) 0.0094(15) 0.0118(17) -0.0060(16)
B35 0.074(2) 0.0511(18) 0.085(2) 0.0001(16) 0.0213(18) 0.0037(16)
B36 0.0614(18) 0.0528(17) 0.0618(18) 0.0017(14) 0.0239(15) -0.0026(14)
B37 0.0566(17) 0.0549(17) 0.0515(17) 0.0003(13) 0.0102(14) -0.0142(13)
B38 0.083(2) 0.0521(17) 0.062(2) 0.0052(14) 0.0163(17) -0.0173(16)
B39 0.092(3) 0.0472(17) 0.077(2) 0.0003(16) 0.0216(19) -0.0055(16)
B40 0.092(2) 0.0526(18) 0.066(2) -0.0064(15) 0.0319(18) -0.0021(16)
B41 0.0716(19) 0.0525(16) 0.0406(15) -0.0033(13) 0.0147(13) -0.0116(14)
B42 0.087(2) 0.0521(17) 0.0569(18) -0.0066(14) 0.0107(16) -0.0176(16)

loop_
_atom_type_symbol
_atom_type_description
_atom_type_scat_dispersion_real
_atom_type_scat_dispersion_imag
_atom_type_scat_source
C C 0.0033 0.0016 'International Tables Vol C Tables 4.2.6.8 and 6.1.1.4'
H H 0.0000 0.0000 'International Tables Vol C Tables 4.2.6.8 and 6.1.1.4'
B B 0.0013 0.0007 'International Tables Vol C Tables 4.2.6.8 and 6.1.1.4'

loop_
_geom_angle_atom_site_label_1
_geom_angle_atom_site_label_2
_geom_angle_atom_site_label_3
_geom_angle
_geom_angle_site_symmetry_1
_geom_angle_site_symmetry_3
_geom_angle_publ_flag
C11 C1 C2 103.45(18) . . ?
C11 C1 B4 130.9(2) . . ?
C2 C1 B4 112.0(2) . . ?
C11 C1 B5 131.2(2) . . ?
C2 C1 B5 112.3(2) . . ?
B4 C1 B5 62.96(18) . . ?
C11 C1 B3 111.9(2) . . ?
C2 C1 B3 62.02(15) . . ?
B4 C1 B3 61.68(19) . . ?
B5 C1 B3 113.8(2) . . ?
C11 C1 B6 112.5(2) . . ?
C2 C1 B6 62.06(15) . . ?
B4 C1 B6 113.8(2) . . ?
B5 C1 B6 61.89(17) . . ?
B3 C1 B6 114.1(2) . . ?
C17 C2 C1 106.37(18) . . ?
C17 C2 B11 130.3(2) . . ?
C1 C2 B11 110.95(19) . . ?
C17 C2 B7 129.7(2) . . ?
C1 C2 B7 111.0(2) . . ?
B11 C2 B7 62.79(17) . . ?
C17 C2 B3 113.10(18) . . ?
C1 C2 B3 61.56(16) . . ?
B11 C2 B3 113.08(19) . . ?
B7 C2 B3 61.45(17) . . ?
C17 C2 B6 113.79(18) . . ?
C1 C2 B6 61.62(15) . . ?
B11 C2 B6 61.43(16) . . ?
B7 C2 B6 113.1(2) . . ?
B3 C2 B6 113.33(19) . . ?
C12 C11 C1 113.6(2) . . ?
C11 C12 C13 126.7(2) . . ?
C11 C12 C17 114.3(2) . . ?
C13 C12 C17 119.01(19) . . ?
C12 C13 C14 115.7(2) . . ?
C13 C14 C15 113.8(2) . . ?
C16 C15 C14 112.9(3) . . ?
C22 C17 C18 109.69(18) . . ?
C22 C17 C12 110.82(18) . . ?
C18 C17 C12 110.18(17) . . ?
C22 C17 C2 111.66(17) . . ?
C18 C17 C2 112.02(18) . . ?
C12 C17 C2 102.29(17) . . ?
C19 C18 C17 124.8(2) . . ?
C18 C19 C20 124.5(2) . . ?
C21 C20 C19 111.35(19) . . ?
C21 C20 C50 111.98(19) . . ?
C19 C20 C50 110.46(18) . . ?
C22 C21 C20 124.9(2) . . ?
C21 C22 C17 124.6(2) . . ?
C41 C31 C32 102.9(2) . . ?
C41 C31 B35 131.7(2) . . ?
C32 C31 B35 111.9(2) . . ?
C41 C31 B34 131.5(2) . . ?
C32 C31 B34 112.0(2) . . ?
B35 C31 B34 62.80(19) . . ?
C41 C31 B33 111.8(2) . . ?
C32 C31 B33 62.63(15) . . ?
B35 C31 B33 113.5(2) . . ?
B34 C31 B33 61.35(18) . . ?
C41 C31 B36 112.0(2) . . ?
C32 C31 B36 62.01(15) . . ?
B35 C31 B36 61.74(18) . . ?
B34 C31 B36 113.7(2) . . ?
B33 C31 B36 114.6(2) . . ?
C47 C32 C31 106.91(18) . . ?
C47 C32 B41 129.74(19) . . ?
C31 C32 B41 111.2(2) . . ?
C47 C32 B37 129.2(2) . . ?
C31 C32 B37 110.96(19) . . ?
B41 C32 B37 62.85(16) . . ?
C47 C32 B36 114.04(18) . . ?
C31 C32 B36 61.83(16) . . ?
B41 C32 B36 61.45(17) . . ?
B37 C32 B36 113.2(2) . . ?
C47 C32 B33 113.18(18) . . ?
C31 C32 B33 61.30(15) . . ?
B41 C32 B33 113.35(18) . . ?
B37 C32 B33 61.65(16) . . ?
B36 C32 B33 113.36(19) . . ?
C42 C41 C31 114.0(2) . . ?
C41 C42 C43 126.4(3) . . ?
C41 C42 C47 114.1(2) . . ?
C43 C42 C47 119.5(2) . . ?
C44 C43 C42 116.5(3) . . ?
C43 C44 C45 114.8(3) . . ?
C46 C45 C44 112.5(4) . . ?
C52 C47 C48 110.0(2) . . ?
C52 C47 C42 110.35(19) . . ?
C48 C47 C42 111.58(19) . . ?
C52 C47 C32 111.06(18) . . ?
C48 C47 C32 111.52(18) . . ?
C42 C47 C32 102.13(19) . . ?
C49 C48 C47 124.6(2) . . ?
C48 C49 C50 124.7(2) . . ?
C49 C50 C51 110.9(2) . . ?
C49 C50 C20 110.98(18) . . ?
C51 C50 C20 111.15(19) . . ?
C52 C51 C50 125.3(2) . . ?
C51 C52 C47 124.5(2) . . ?
C1 B3 B8 105.4(2) . . ?
C1 B3 C2 56.42(14) . . ?
B8 B3 C2 105.9(2) . . ?
C1 B3 B4 58.43(17) . . ?
B8 B3 B4 61.3(2) . . ?
C2 B3 B4 104.8(2) . . ?
C1 B3 B7 104.6(2) . . ?
B8 B3 B7 61.5(2) . . ?
C2 B3 B7 58.68(15) . . ?
B4 B3 B7 110.2(2) . . ?
C1 B4 B3 59.88(16) . . ?
C1 B4 B9 104.6(2) . . ?
B3 B4 B9 107.1(3) . . ?
C1 B4 B8 104.4(2) . . ?
B3 B4 B8 58.6(2) . . ?
B9 B4 B8 59.8(2) . . ?
C1 B4 B5 58.85(16) . . ?
B3 B4 B5 109.0(2) . . ?
B9 B4 B5 60.16(19) . . ?
B8 B4 B5 108.1(2) . . ?
C1 B5 B6 59.53(15) . . ?
C1 B5 B9 103.6(2) . . ?
B6 B5 B9 106.8(3) . . ?
C1 B5 B4 58.19(17) . . ?
B6 B5 B4 107.9(2) . . ?
B9 B5 B4 59.50(19) . . ?
C1 B5 B10 104.0(2) . . ?
B6 B5 B10 58.68(18) . . ?
B9 B5 B10 59.8(2) . . ?
B4 B5 B10 107.3(3) . . ?
C1 B6 C2 56.32(14) . . ?
C1 B6 B10 105.2(2) . . ?
C2 B6 B10 105.7(2) . . ?
C1 B6 B11 104.3(2) . . ?
C2 B6 B11 58.53(15) . . ?
B10 B6 B11 61.54(19) . . ?
C1 B6 B5 58.59(16) . . ?
C2 B6 B5 104.9(2) . . ?
B10 B6 B5 61.17(19) . . ?
B11 B6 B5 110.2(2) . . ?
C2 B7 B3 59.87(15) . . ?
C2 B7 B12 104.4(2) . . ?
B3 B7 B12 106.6(3) . . ?
C2 B7 B11 58.52(15) . . ?
B3 B7 B11 108.3(2) . . ?
B12 B7 B11 60.01(18) . . ?
C2 B7 B8 104.4(2) . . ?
B3 B7 B8 58.43(19) . . ?
B12 B7 B8 59.7(2) . . ?
B11 B7 B8 107.7(2) . . ?
B3 B8 B9 108.2(2) . . ?
B3 B8 B12 108.3(2) . . ?
B9 B8 B12 60.6(2) . . ?
B3 B8 B4 60.1(2) . . ?
B9 B8 B4 59.8(2) . . ?
B12 B8 B4 108.2(2) . . ?
B3 B8 B7 60.10(18) . . ?
B9 B8 B7 108.7(2) . . ?
B12 B8 B7 60.1(2) . . ?
B4 B8 B7 108.1(2) . . ?
B4 B9 B8 60.4(2) . . ?
B4 B9 B5 60.3(2) . . ?
B8 B9 B5 108.7(2) . . ?
B4 B9 B10 108.4(2) . . ?
B8 B9 B10 107.9(3) . . ?
B5 B9 B10 60.33(19) . . ?
B4 B9 B12 108.1(3) . . ?
B8 B9 B12 59.9(2) . . ?
B5 B9 B12 108.0(2) . . ?
B10 B9 B12 59.5(2) . . ?
B6 B10 B12 108.0(2) . . ?
B6 B10 B9 107.9(2) . . ?
B12 B10 B9 60.5(2) . . ?
B6 B10 B5 60.14(18) . . ?
B12 B10 B5 108.4(2) . . ?
B9 B10 B5 59.8(2) . . ?
B6 B10 B11 59.69(17) . . ?
B12 B10 B11 60.05(19) . . ?
B9 B10 B11 108.2(2) . . ?
B5 B10 B11 108.0(2) . . ?
C2 B11 B6 60.04(15) . . ?
C2 B11 B7 58.69(15) . . ?
B6 B11 B7 108.7(2) . . ?
C2 B11 B12 104.5(2) . . ?
B6 B11 B12 106.7(2) . . ?
B7 B11 B12 59.99(18) . . ?
C2 B11 B10 104.7(2) . . ?
B6 B11 B10 58.77(18) . . ?
B7 B11 B10 107.6(2) . . ?
B12 B11 B10 59.35(19) . . ?
B10 B12 B8 108.0(3) . . ?
B10 B12 B7 108.6(2) . . ?
B8 B12 B7 60.24(19) . . ?
B10 B12 B11 60.60(18) . . ?
B8 B12 B11 108.2(2) . . ?
B7 B12 B11 60.01(18) . . ?
B10 B12 B9 60.0(2) . . ?
B8 B12 B9 59.5(2) . . ?
B7 B12 B9 107.9(2) . . ?
B11 B12 B9 108.2(2) . . ?
C31 B33 B38 105.7(2) . . ?
C31 B33 C32 56.07(14) . . ?
B38 B33 C32 105.6(2) . . ?
C31 B33 B34 58.86(17) . . ?
B38 B33 B34 61.35(19) . . ?
C32 B33 B34 104.7(2) . . ?
C31 B33 B37 104.0(2) . . ?
B38 B33 B37 61.33(17) . . ?
C32 B33 B37 58.24(15) . . ?
B34 B33 B37 109.8(2) . . ?
C31 B34 B33 59.79(16) . . ?
C31 B34 B39 104.4(2) . . ?
B33 B34 B39 107.3(2) . . ?
C31 B34 B35 58.58(17) . . ?
B33 B34 B35 108.8(2) . . ?
B39 B34 B35 60.1(2) . . ?
C31 B34 B38 104.5(2) . . ?
B33 B34 B38 58.96(18) . . ?
B39 B34 B38 59.8(2) . . ?
B35 B34 B38 108.1(2) . . ?
C31 B35 B36 59.80(16) . . ?
C31 B35 B39 104.1(2) . . ?
B36 B35 B39 107.1(2) . . ?
C31 B35 B34 58.62(17) . . ?
B36 B35 B34 108.7(2) . . ?
B39 B35 B34 59.68(19) . . ?
C31 B35 B40 104.3(2) . . ?
B36 B35 B40 58.71(18) . . ?
B39 B35 B40 59.96(19) . . ?
B34 B35 B40 107.8(2) . . ?
C31 B36 C32 56.16(14) . . ?
C31 B36 B40 105.3(2) . . ?
C32 B36 B40 105.5(2) . . ?
C31 B36 B41 104.3(2) . . ?
C32 B36 B41 58.55(15) . . ?
B40 B36 B41 61.30(18) . . ?
C31 B36 B35 58.46(17) . . ?
C32 B36 B35 104.5(2) . . ?
B40 B36 B35 61.4(2) . . ?
B41 B36 B35 110.0(2) . . ?
C32 B37 B33 60.11(15) . . ?
C32 B37 B42 104.4(2) . . ?
B33 B37 B42 106.9(2) . . ?
C32 B37 B41 58.48(15) . . ?
B33 B37 B41 108.6(2) . . ?
B42 B37 B41 59.87(17) . . ?
C32 B37 B38 104.7(2) . . ?
B33 B37 B38 58.39(17) . . ?
B42 B37 B38 60.14(18) . . ?
B41 B37 B38 108.1(2) . . ?
B33 B38 B39 107.9(2) . . ?
B33 B38 B34 59.69(18) . . ?
B39 B38 B34 59.8(2) . . ?
B33 B38 B42 107.9(2) . . ?
B39 B38 B42 60.4(2) . . ?
B34 B38 B42 107.8(2) . . ?
B33 B38 B37 60.28(17) . . ?
B39 B38 B37 107.9(2) . . ?
B34 B38 B37 107.7(2) . . ?
B42 B38 B37 59.51(17) . . ?
B38 B39 B34 60.4(2) . . ?
B38 B39 B35 108.6(2) . . ?
B34 B39 B35 60.23(19) . . ?
B38 B39 B40 108.3(2) . . ?
B34 B39 B40 108.6(2) . . ?
B35 B39 B40 60.4(2) . . ?
B38 B39 B42 60.30(19) . . ?
B34 B39 B42 108.2(2) . . ?
B35 B39 B42 107.7(2) . . ?
B40 B39 B42 59.33(19) . . ?
B36 B40 B42 108.0(2) . . ?
B36 B40 B39 107.8(2) . . ?
B42 B40 B39 60.5(2) . . ?
B36 B40 B41 59.82(17) . . ?
B42 B40 B41 59.99(18) . . ?
B39 B40 B41 108.1(2) . . ?
B36 B40 B35 59.93(18) . . ?
B42 B40 B35 108.1(2) . . ?
B39 B40 B35 59.66(19) . . ?
B41 B40 B35 107.7(2) . . ?
C32 B41 B36 59.99(15) . . ?
C32 B41 B42 104.5(2) . . ?
B36 B41 B42 106.9(2) . . ?
C32 B41 B37 58.67(15) . . ?
B36 B41 B37 108.6(2) . . ?
B42 B41 B37 59.84(17) . . ?
C32 B41 B40 104.8(2) . . ?
B36 B41 B40 58.89(18) . . ?
B42 B41 B40 59.50(19) . . ?
B37 B41 B40 107.6(2) . . ?
B40 B42 B37 108.7(2) . . ?
B40 B42 B41 60.51(18) . . ?
B37 B42 B41 60.29(16) . . ?
B40 B42 B38 108.2(2) . . ?
B37 B42 B38 60.35(18) . . ?
B41 B42 B38 108.6(2) . . ?
B40 B42 B39 60.2(2) . . ?
B37 B42 B39 107.7(2) . . ?
B41 B42 B39 108.3(2) . . ?
B38 B42 B39 59.3(2) . . ?

loop_
_geom_bond_atom_site_label_1
_geom_bond_atom_site_label_2
_geom_bond_distance
_geom_bond_site_symmetry_2
_geom_bond_publ_flag
C1 C11 1.472(3) . ?
C1 C2 1.633(3) . ?
C1 B4 1.697(4) . ?
C1 B5 1.709(4) . ?
C1 B3 1.723(4) . ?
C1 B6 1.726(4) . ?
C2 C17 1.553(3) . ?
C2 B11 1.706(4) . ?
C2 B7 1.709(4) . ?
C2 B3 1.731(3) . ?
C2 B6 1.733(3) . ?
C11 C12 1.325(3) . ?
C12 C13 1.492(3) . ?
C12 C17 1.545(3) . ?
C13 C14 1.500(4) . ?
C14 C15 1.512(4) . ?
C15 C16 1.479(5) . ?
C17 C22 1.513(3) . ?
C17 C18 1.517(3) . ?
C18 C19 1.306(3) . ?
C19 C20 1.492(3) . ?
C20 C21 1.487(3) . ?
C20 C50 1.565(3) . ?
C21 C22 1.309(3) . ?
C31 C41 1.482(4) . ?
C31 C32 1.629(3) . ?
C31 B35 1.705(4) . ?
C31 B34 1.705(4) . ?
C31 B33 1.722(4) . ?
C31 B36 1.729(4) . ?
C32 C47 1.554(3) . ?
C32 B41 1.706(4) . ?
C32 B37 1.709(4) . ?
C32 B36 1.731(4) . ?
C32 B33 1.743(3) . ?
C41 C42 1.323(4) . ?
C42 C43 1.505(4) . ?
C42 C47 1.549(3) . ?
C43 C44 1.485(4) . ?
C44 C45 1.525(5) . ?
C45 C46 1.485(6) . ?
C47 C52 1.505(3) . ?
C47 C48 1.514(3) . ?
C48 C49 1.314(3) . ?
C49 C50 1.489(3) . ?
C50 C51 1.489(3) . ?
C51 C52 1.310(3) . ?
B3 B8 1.727(4) . ?
B3 B4 1.754(5) . ?
B3 B7 1.758(5) . ?
B4 B9 1.764(5) . ?
B4 B8 1.775(6) . ?
B4 B5 1.779(5) . ?
B5 B6 1.766(4) . ?
B5 B9 1.776(5) . ?
B5 B10 1.784(5) . ?
B6 B10 1.740(4) . ?
B6 B11 1.757(4) . ?
B7 B12 1.779(5) . ?
B7 B11 1.779(4) . ?
B7 B8 1.781(5) . ?
B8 B9 1.765(5) . ?
B8 B12 1.771(5) . ?
B9 B10 1.776(5) . ?
B9 B12 1.784(6) . ?
B10 B12 1.767(5) . ?
B10 B11 1.789(5) . ?
B11 B12 1.779(5) . ?
B33 B38 1.735(4) . ?
B33 B34 1.748(5) . ?
B33 B37 1.769(4) . ?
B34 B39 1.767(5) . ?
B34 B35 1.777(5) . ?
B34 B38 1.777(5) . ?
B35 B36 1.762(4) . ?
B35 B39 1.774(5) . ?
B35 B40 1.787(5) . ?
B36 B40 1.740(4) . ?
B36 B41 1.756(4) . ?
B37 B42 1.772(4) . ?
B37 B41 1.780(4) . ?
B37 B38 1.787(4) . ?
B38 B39 1.766(5) . ?
B38 B42 1.784(5) . ?
B39 B40 1.779(5) . ?
B39 B42 1.785(5) . ?
B40 B42 1.764(5) . ?
B40 B41 1.782(5) . ?
B41 B42 1.773(4) . ?
